data_7045245
loop_
_publ_author_name
'Shmakova, Alexandra A.'
'Glebov, Eugeniy M.'
'Korolev, Valeri V.'
'Stass, Dmitri V.'
'Benassi, Enrico'
'Abramov, Pavel A.'
'Sokolov, Maxim N.'

_publ_section_title
;
 Photochromism in oxalatoniobates.
;
_journal_issue 7
_journal_name_full 'Dalton transactions (Cambridge, England : 2003)'
_journal_page_first 2247
_journal_page_last 2255
_journal_paper_doi 10.1039/c7dt04077f
_journal_volume 47
_journal_year 2018
_chemical_formula_sum 'C26 H23 N4 Nb O15'
_chemical_formula_weight 724.39
_space_group_crystal_system orthorhombic
_space_group_IT_number 33
_space_group_name_Hall 'P 2c -2n'
_space_group_name_H-M_alt 'P n a 21'
_symmetry_space_group_name_Hall 'P 2c -2n'
_symmetry_space_group_name_H-M 'P n a 21'
_atom_sites_solution_hydrogens difmap
_atom_sites_solution_primary direct
_atom_sites_solution_secondary difmap
_audit_creation_method SHELXL-2017/1
_audit_update_record
;
2017-10-24 deposited with the CCDC.
2018-01-09 downloaded from the CCDC.
;
_cell_angle_alpha 90
_cell_angle_beta 90
_cell_angle_gamma 90
_cell_formula_units_Z 4
_cell_length_a 31.5658(12)
_cell_length_b 8.1180(3)
_cell_length_c 10.7876(4)
_cell_measurement_reflns_used 4611
_cell_measurement_temperature 130(2)
_cell_measurement_theta_max 29.2960
_cell_measurement_theta_min 3.6680
_cell_volume 2764.34(18)
_computing_cell_refinement 'CrysAlisPro 1.171.38.41 (Rigaku OD, 2015)'
_computing_data_collection 'CrysAlisPro 1.171.38.41 (Rigaku OD, 2015)'
_computing_data_reduction 'CrysAlisPro 1.171.38.41 (Rigaku OD, 2015)'
_computing_molecular_graphics 'ShelXle (H\"ubschle, 2011)'
_computing_publication_material 'CIFTAB-2014 (Sheldrick, 2014)'
_computing_structure_refinement 'SHELXL-2014 (Sheldrick, 2014)'
_computing_structure_solution 'SHELXS-2014 (Sheldrick, 2014)'
_diffrn_ambient_temperature 130(2)
_diffrn_detector 'CCD plate'
_diffrn_detector_area_resol_mean 10.6168
_diffrn_detector_type AtlasS2
_diffrn_measured_fraction_theta_full 0.997
_diffrn_measured_fraction_theta_max 0.863
_diffrn_measurement_device 'four-circle diffractometer'
_diffrn_measurement_device_type 'New Xcalibur, AtlasS2'
_diffrn_measurement_method '\w scans'
_diffrn_radiation_monochromator graphite
_diffrn_radiation_probe x-ray
_diffrn_radiation_source 'fine-focus sealed tube'
_diffrn_radiation_type MoK\a
_diffrn_radiation_wavelength 0.71073
_diffrn_reflns_av_R_equivalents 0.0237
_diffrn_reflns_av_unetI/netI 0.0388
_diffrn_reflns_Laue_measured_fraction_full 0.997
_diffrn_reflns_Laue_measured_fraction_max 0.863
_diffrn_reflns_limit_h_max 42
_diffrn_reflns_limit_h_min -27
_diffrn_reflns_limit_k_max 10
_diffrn_reflns_limit_k_min -9
_diffrn_reflns_limit_l_max 14
_diffrn_reflns_limit_l_min -9
_diffrn_reflns_number 9681
_diffrn_reflns_point_group_measured_fraction_full 0.827
_diffrn_reflns_point_group_measured_fraction_max 0.674
_diffrn_reflns_theta_full 25.500
_diffrn_reflns_theta_max 29.449
_diffrn_reflns_theta_min 3.396
_diffrn_source 'sealed X-ray tube'
_exptl_absorpt_coefficient_mu 0.522
_exptl_absorpt_correction_T_max 1.00000
_exptl_absorpt_correction_T_min 0.99431
_exptl_absorpt_correction_type multi-scan
_exptl_absorpt_process_details
;
CrysAlisPro 1.171.38.41 (Rigaku Oxford Diffraction, 2015)
Empirical absorption correction using spherical harmonics,
implemented in SCALE3 ABSPACK scaling algorithm.
;
_exptl_crystal_colour colorless
_exptl_crystal_density_diffrn 1.741
_exptl_crystal_description prism
_exptl_crystal_F_000 1472
_exptl_crystal_size_max 0.120
_exptl_crystal_size_mid 0.110
_exptl_crystal_size_min 0.110
_refine_diff_density_max 0.503
_refine_diff_density_min -0.345
_refine_diff_density_rms 0.066
_refine_ls_abs_structure_details
;
 Flack x determined using 1469 quotients [(I+)-(I-)]/[(I+)+(I-)]
 (Parsons, Flack and Wagner, Acta Cryst. B69 (2013) 249-259).
;
_refine_ls_abs_structure_Flack -0.007(19)
_refine_ls_extinction_method none
_refine_ls_goodness_of_fit_ref 1.032
_refine_ls_hydrogen_treatment refxyz
_refine_ls_matrix_type full
_refine_ls_number_parameters 484
_refine_ls_number_reflns 5158
_refine_ls_number_restraints 1
_refine_ls_restrained_S_all 1.032
_refine_ls_R_factor_all 0.0344
_refine_ls_R_factor_gt 0.0279
_refine_ls_shift/su_max 0.000
_refine_ls_shift/su_mean 0.000
_refine_ls_structure_factor_coef Fsqd
_refine_ls_weighting_details 'w=1/[\s^2^(Fo^2^)+(0.0284P)^2^+0.2467P] where P=(Fo^2^+2Fc^2^)/3'
_refine_ls_weighting_scheme calc
_refine_ls_wR_factor_gt 0.0580
_refine_ls_wR_factor_ref 0.0602
_reflns_Friedel_coverage 0.486
_reflns_Friedel_fraction_full 0.638
_reflns_Friedel_fraction_max 0.464
_reflns_number_gt 4689
_reflns_number_total 5158
_reflns_threshold_expression >2\s(I)
_cod_data_source_file c7dt04077f2.cif
_cod_data_source_block 158
_cod_depositor_comments 'Adding full bibliography for 7045245--7045247.cif.'
_cod_database_code 7045245
_shelx_shelxl_version_number 2017/1
_shelx_space_group_comment
;
The symmetry employed for this shelxl refinement is uniquely defined
by the following loop, which should always be used as a source of
symmetry information in preference to the above space-group names.
They are only intended as comments.
;
_shelx_estimated_absorpt_t_min 0.940
_shelx_estimated_absorpt_t_max 0.945

loop_
_space_group_symop_operation_xyz
'x, y, z'
'-x, -y, z+1/2'
'x+1/2, -y+1/2, z'
'-x+1/2, y+1/2, z+1/2'

loop_
_atom_site_label
_atom_site_type_symbol
_atom_site_fract_x
_atom_site_fract_y
_atom_site_fract_z
_atom_site_U_iso_or_equiv
_atom_site_adp_type
_atom_site_occupancy
_atom_site_site_symmetry_order
_atom_site_calc_flag
_atom_site_refinement_flags_adp
C1 C 0.46409(14) -0.0132(6) 0.5538(4) 0.0310(11) Uani 1 1 d .
H8 H 0.4815(13) 0.003(6) 0.493(5) 0.037 Uiso 1 1 d U
C2 C 0.44893(12) 0.0379(5) 0.7613(4) 0.0206(8) Uani 1 1 d .
H7 H 0.4557(12) 0.072(5) 0.839(4) 0.025 Uiso 1 1 d U
C3 C 0.40963(12) -0.0342(5) 0.7494(4) 0.0173(8) Uani 1 1 d .
H5 H 0.3949(13) -0.047(5) 0.813(4) 0.021 Uiso 1 1 d U
C4 C 0.42540(13) -0.0864(5) 0.5364(4) 0.0253(9) Uani 1 1 d .
H6 H 0.4185(14) -0.123(5) 0.471(5) 0.030 Uiso 1 1 d U
C5 C 0.39690(10) -0.0941(4) 0.6341(4) 0.0160(9) Uani 1 1 d .
C6 C 0.35364(9) -0.1643(4) 0.6152(5) 0.0151(6) Uani 1 1 d .
C7 C 0.32118(12) -0.1325(5) 0.7004(4) 0.0186(8) Uani 1 1 d .
H4 H 0.3267(12) -0.066(5) 0.771(4) 0.022 Uiso 1 1 d U
C8 C 0.34427(12) -0.2619(5) 0.5120(4) 0.0183(8) Uani 1 1 d .
H3 H 0.3646(13) -0.287(5) 0.455(4) 0.022 Uiso 1 1 d U
C9 C 0.30413(12) -0.3238(5) 0.4977(3) 0.0188(8) Uani 1 1 d .
H2 H 0.2981(13) -0.399(5) 0.433(4) 0.023 Uiso 1 1 d U
C10 C 0.28135(11) -0.1967(5) 0.6809(4) 0.0189(8) Uani 1 1 d .
H1 H 0.2580(13) -0.174(5) 0.734(4) 0.023 Uiso 1 1 d U
C11 C 0.82976(14) 0.2645(5) 0.4989(5) 0.0284(10) Uani 1 1 d .
H14 H 0.8041(15) 0.289(5) 0.525(5) 0.034 Uiso 1 1 d U
C12 C 0.87693(16) 0.3030(6) 0.3344(4) 0.0341(11) Uani 1 1 d .
H15 H 0.8815(14) 0.355(6) 0.258(5) 0.041 Uiso 1 1 d U
C13 C 0.90785(15) 0.2141(5) 0.3937(4) 0.0302(10) Uani 1 1 d .
H16 H 0.9359(14) 0.197(6) 0.346(4) 0.036 Uiso 1 1 d U
C14 C 0.85956(14) 0.1762(6) 0.5629(5) 0.0267(9) Uani 1 1 d .
H13 H 0.8533(14) 0.157(6) 0.638(5) 0.032 Uiso 1 1 d U
C15 C 0.89969(12) 0.1487(5) 0.5114(4) 0.0209(8) Uani 1 1 d .
C16 C 0.93233(12) 0.0541(5) 0.5807(3) 0.0184(8) Uani 1 1 d .
C17 C 0.96832(13) -0.0070(6) 0.5238(4) 0.0307(10) Uani 1 1 d .
H11 H 0.9740(14) 0.001(6) 0.442(4) 0.037 Uiso 1 1 d U
C18 C 0.99817(13) -0.0906(6) 0.5922(5) 0.0371(12) Uani 1 1 d .
H10 H 1.0262(15) -0.133(6) 0.553(4) 0.045 Uiso 1 1 d U
C19 C 0.95910(14) -0.0671(6) 0.7669(4) 0.0319(10) Uani 1 1 d .
H9 H 0.9587(14) -0.101(5) 0.846(5) 0.038 Uiso 1 1 d U
C20 C 0.92840(13) 0.0216(6) 0.7068(4) 0.0279(10) Uani 1 1 d .
H12 H 0.9053(14) 0.053(6) 0.760(4) 0.033 Uiso 1 1 d U
C21 C 0.65265(11) 0.6954(5) 0.4428(3) 0.0161(8) Uani 1 1 d .
C22 C 0.61440(11) 0.7176(4) 0.5284(3) 0.0168(7) Uani 1 1 d .
C23 C 0.71058(11) 0.1355(4) 0.5090(3) 0.0163(8) Uani 1 1 d .
C24 C 0.68712(9) 0.0500(4) 0.6163(4) 0.0149(6) Uani 1 1 d .
C25 C 0.57281(12) 0.2628(5) 0.6980(3) 0.0163(8) Uani 1 1 d .
C26 C 0.57189(12) 0.2345(5) 0.5556(4) 0.0151(8) Uani 1 1 d .
N1 N 0.47467(10) 0.0482(4) 0.6641(3) 0.0231(8) Uani 1 1 d .
H21 H 0.5014(13) 0.105(5) 0.673(4) 0.028 Uiso 1 1 d U
N2 N 0.27406(9) -0.2909(4) 0.5821(3) 0.0176(7) Uani 1 1 d .
H22 H 0.2477(12) -0.346(5) 0.571(3) 0.021 Uiso 1 1 d U
N3 N 0.83904(13) 0.3252(5) 0.3870(4) 0.0297(10) Uani 1 1 d .
H23 H 0.8154(15) 0.369(6) 0.347(5) 0.036 Uiso 1 1 d U
N4 N 0.99468(11) -0.1226(4) 0.7137(4) 0.0301(8) Uani 1 1 d .
O1 O 0.68767(8) 0.4739(3) 0.7275(2) 0.0183(6) Uani 1 1 d .
O2 O 0.67319(8) 0.5609(3) 0.4673(2) 0.0191(6) Uani 1 1 d .
O3 O 0.66136(9) 0.7923(4) 0.3605(3) 0.0228(7) Uani 1 1 d .
O4 O 0.59047(8) 0.8349(3) 0.5189(3) 0.0284(7) Uani 1 1 d .
O5 O 0.61123(6) 0.6000(3) 0.6092(3) 0.0176(4) Uani 1 1 d .
O6 O 0.60499(8) 0.3419(3) 0.7396(2) 0.0141(6) Uani 1 1 d .
O7 O 0.60574(8) 0.2813(3) 0.4997(2) 0.0160(6) Uani 1 1 d .
O8 O 0.54001(8) 0.1768(3) 0.5090(3) 0.0216(6) Uani 1 1 d .
O9 O 0.54366(9) 0.2063(4) 0.7622(2) 0.0263(7) Uani 1 1 d .
O10 O 0.66273(7) 0.1475(3) 0.6767(2) 0.0177(5) Uani 1 1 d .
O11 O 0.69983(7) 0.2886(3) 0.4967(2) 0.0164(5) Uani 1 1 d .
O12 O 0.73605(8) 0.0615(3) 0.4457(2) 0.0202(6) Uani 1 1 d .
O13 O 0.69301(7) -0.0971(3) 0.6380(2) 0.0182(6) Uani 1 1 d .
O1W O 0.76360(9) 0.4874(4) 0.3796(3) 0.0323(8) Uani 1 1 d .
H19 H 0.7415(16) 0.460(6) 0.399(5) 0.039 Uiso 1 1 d U
H20 H 0.7510(15) 0.567(6) 0.325(5) 0.039 Uiso 1 1 d U
O2W O 0.73754(10) 0.7536(4) 0.2320(3) 0.0286(7) Uani 1 1 d .
H17 H 0.7566(15) 0.827(6) 0.247(4) 0.034 Uiso 1 1 d U
H18 H 0.7227(16) 0.779(6) 0.269(5) 0.034 Uiso 1 1 d U
Nb01 Nb 0.65441(2) 0.40158(3) 0.61228(3) 0.01259(8) Uani 1 1 d .

loop_
_atom_site_aniso_label
_atom_site_aniso_U_11
_atom_site_aniso_U_22
_atom_site_aniso_U_33
_atom_site_aniso_U_23
_atom_site_aniso_U_13
_atom_site_aniso_U_12
C1 0.023(2) 0.039(3) 0.030(2) -0.010(2) 0.0141(19) -0.0063(19)
C2 0.0173(19) 0.025(2) 0.0197(19) 0.0006(17) -0.0028(17) -0.0006(16)
C3 0.0161(19) 0.0210(19) 0.0150(18) 0.0011(17) 0.0016(16) -0.0005(15)
C4 0.026(2) 0.031(2) 0.019(2) -0.0110(19) 0.0039(18) -0.0091(17)
C5 0.0147(15) 0.0123(15) 0.021(2) 0.0010(15) 0.0015(16) -0.0003(12)
C6 0.0154(15) 0.0147(14) 0.0152(14) 0.004(2) 0.000(2) 0.0003(11)
C7 0.020(2) 0.017(2) 0.0182(18) -0.0048(16) 0.0031(16) -0.0052(15)
C8 0.020(2) 0.021(2) 0.0134(17) -0.0028(16) 0.0042(16) 0.0006(15)
C9 0.025(2) 0.018(2) 0.0130(18) -0.0028(16) -0.0002(16) -0.0005(16)
C10 0.0156(18) 0.019(2) 0.0219(19) -0.0051(17) 0.0050(16) -0.0041(14)
C11 0.021(2) 0.021(2) 0.043(3) -0.002(2) -0.004(2) -0.0015(17)
C12 0.051(3) 0.030(3) 0.022(2) -0.006(2) -0.007(2) 0.012(2)
C13 0.040(3) 0.032(2) 0.0182(19) -0.0053(19) -0.0047(19) 0.008(2)
C14 0.026(2) 0.025(2) 0.029(2) -0.002(2) -0.0047(19) -0.0009(18)
C15 0.025(2) 0.0181(19) 0.0195(19) -0.0056(17) -0.0063(17) 0.0016(15)
C16 0.0193(18) 0.0191(18) 0.017(2) -0.0021(15) -0.0028(15) -0.0011(14)
C17 0.028(2) 0.041(3) 0.023(2) 0.011(2) 0.001(2) 0.0059(19)
C18 0.024(2) 0.047(3) 0.040(4) 0.007(2) 0.002(2) 0.0091(19)
C19 0.029(2) 0.045(3) 0.022(2) 0.010(2) -0.001(2) -0.001(2)
C20 0.022(2) 0.043(3) 0.019(2) 0.000(2) 0.0041(17) 0.0056(19)
C21 0.0162(18) 0.0163(18) 0.0158(17) 0.0007(16) -0.0040(15) -0.0024(14)
C22 0.0166(18) 0.0183(18) 0.0155(17) 0.0020(16) -0.0012(15) -0.0005(14)
C23 0.0145(18) 0.0191(19) 0.0155(18) 0.0038(16) -0.0027(15) 0.0005(14)
C24 0.0102(14) 0.0188(16) 0.0156(14) 0.000(2) 0.002(2) 0.0000(11)
C25 0.016(2) 0.019(2) 0.0141(18) 0.0021(16) 0.0026(16) 0.0031(15)
C26 0.0128(18) 0.0148(19) 0.0177(18) 0.0022(16) 0.0014(16) 0.0003(14)
N1 0.0161(16) 0.0239(19) 0.0293(18) -0.0014(15) 0.0025(15) -0.0044(13)
N2 0.0160(14) 0.0192(15) 0.0176(17) -0.0028(13) -0.0022(12) -0.0031(12)
N3 0.036(2) 0.023(2) 0.029(2) -0.0046(18) -0.0167(18) 0.0056(17)
N4 0.0225(19) 0.031(2) 0.036(2) 0.0090(17) 0.0004(17) -0.0006(15)
O1 0.0152(13) 0.0203(14) 0.0192(13) 0.0039(12) -0.0007(11) -0.0016(10)
O2 0.0178(13) 0.0175(14) 0.0219(14) 0.0052(11) 0.0050(12) 0.0033(11)
O3 0.0210(15) 0.0256(16) 0.0218(15) 0.0107(13) 0.0041(12) 0.0036(12)
O4 0.0264(15) 0.0284(15) 0.0303(15) 0.0104(14) 0.0063(13) 0.0110(12)
O5 0.0161(10) 0.0182(10) 0.0186(11) 0.0024(13) 0.0010(16) 0.0019(9)
O6 0.0113(12) 0.0162(13) 0.0147(13) 0.0002(11) -0.0005(10) -0.0006(10)
O7 0.0145(13) 0.0199(14) 0.0136(12) 0.0006(11) 0.0012(11) -0.0038(10)
O8 0.0191(14) 0.0278(15) 0.0181(14) 0.0010(13) -0.0006(12) -0.0050(12)
O9 0.0193(14) 0.0440(19) 0.0155(14) -0.0010(14) 0.0038(12) -0.0105(13)
O10 0.0173(13) 0.0182(13) 0.0177(13) 0.0048(11) 0.0048(10) 0.0013(10)
O11 0.0134(12) 0.0164(13) 0.0192(13) 0.0051(11) 0.0054(10) 0.0018(10)
O12 0.0196(13) 0.0226(14) 0.0183(13) 0.0047(12) 0.0059(11) 0.0081(11)
O13 0.0190(11) 0.0159(12) 0.0197(18) 0.0048(11) 0.0014(11) 0.0008(9)
O1W 0.0195(15) 0.0314(17) 0.046(2) 0.0108(16) 0.0135(15) 0.0027(13)
O2W 0.0210(16) 0.0315(18) 0.0334(18) 0.0058(15) 0.0067(13) 0.0002(13)
Nb01 0.01102(13) 0.01427(13) 0.01249(13) 0.00235(17) 0.00062(16) -0.00061(11)

loop_
_atom_type_symbol
_atom_type_description
_atom_type_scat_dispersion_real
_atom_type_scat_dispersion_imag
_atom_type_scat_source
C C 0.0033 0.0016 'International Tables Vol C Tables 4.2.6.8 and 6.1.1.4'
H H 0.0000 0.0000 'International Tables Vol C Tables 4.2.6.8 and 6.1.1.4'
N N 0.0061 0.0033 'International Tables Vol C Tables 4.2.6.8 and 6.1.1.4'
O O 0.0106 0.0060 'International Tables Vol C Tables 4.2.6.8 and 6.1.1.4'
Nb Nb -2.0727 0.6215 'International Tables Vol C Tables 4.2.6.8 and 6.1.1.4'

loop_
_geom_angle_atom_site_label_1
_geom_angle_atom_site_label_2
_geom_angle_atom_site_label_3
_geom_angle
N1 C1 C4 120.5(4)
N1 C1 H8 118(3)
C4 C1 H8 122(3)
N1 C2 C3 120.3(4)
N1 C2 H7 124(3)
C3 C2 H7 115(3)
C2 C3 C5 119.4(4)
C2 C3 H5 119(3)
C5 C3 H5 122(3)
C1 C4 C5 119.5(4)
C1 C4 H6 122(3)
C5 C4 H6 119(3)
C4 C5 C3 118.4(3)
C4 C5 C6 120.4(4)
C3 C5 C6 121.2(4)
C8 C6 C7 118.2(3)
C8 C6 C5 121.2(3)
C7 C6 C5 120.6(4)
C10 C7 C6 119.9(4)
C10 C7 H4 120(2)
C6 C7 H4 120(2)
C9 C8 C6 119.5(3)
C9 C8 H3 119(3)
C6 C8 H3 121(3)
N2 C9 C8 120.3(3)
N2 C9 H2 119(2)
C8 C9 H2 120(2)
N2 C10 C7 119.8(3)
N2 C10 H1 117(2)
C7 C10 H1 123(2)
N3 C11 C14 119.8(4)
N3 C11 H14 114(3)
C14 C11 H14 126(3)
N3 C12 C13 120.6(4)
N3 C12 H15 117(3)
C13 C12 H15 123(3)
C12 C13 C15 119.4(4)
C12 C13 H16 117(3)
C15 C13 H16 124(3)
C11 C14 C15 120.3(4)
C11 C14 H13 115(3)
C15 C14 H13 124(3)
C13 C15 C14 117.7(4)
C13 C15 C16 121.6(4)
C14 C15 C16 120.7(4)
C17 C16 C20 116.0(4)
C17 C16 C15 122.1(4)
C20 C16 C15 121.8(4)
C18 C17 C16 120.1(4)
C18 C17 H11 115(3)
C16 C17 H11 125(3)
N4 C18 C17 124.3(4)
N4 C18 H10 114(3)
C17 C18 H10 122(3)
N4 C19 C20 124.5(4)
N4 C19 H9 109(3)
C20 C19 H9 127(3)
C19 C20 C16 119.9(4)
C19 C20 H12 113(3)
C16 C20 H12 127(3)
O3 C21 O2 125.4(3)
O3 C21 C22 122.8(3)
O2 C21 C22 111.7(3)
O4 C22 O5 125.7(3)
O4 C22 C21 122.0(3)
O5 C22 C21 112.3(3)
O12 C23 O11 126.2(3)
O12 C23 C24 121.3(3)
O11 C23 C24 112.6(3)
O13 C24 O10 126.4(4)
O13 C24 C23 120.5(3)
O10 C24 C23 113.1(3)
O9 C25 O6 125.3(3)
O9 C25 C26 118.9(4)
O6 C25 C26 115.8(3)
O8 C26 O7 127.3(4)
O8 C26 C25 118.7(3)
O7 C26 C25 113.9(4)
C2 N1 C1 121.8(3)
C2 N1 H21 119(3)
C1 N1 H21 119(3)
C10 N2 C9 122.3(3)
C10 N2 H22 121(2)
C9 N2 H22 116(2)
C11 N3 C12 122.0(4)
C11 N3 H23 113(3)
C12 N3 H23 125(3)
C19 N4 C18 115.0(4)
C21 O2 Nb01 121.7(2)
C22 O5 Nb01 121.5(2)
C25 O6 Nb01 117.8(2)
C26 O7 Nb01 117.1(2)
C24 O10 Nb01 119.5(2)
C23 O11 Nb01 122.3(2)
H19 O1W H20 89(4)
H17 O2W H18 100(6)
O1 Nb01 O11 99.19(11)
O1 Nb01 O5 98.29(12)
O11 Nb01 O5 139.60(11)
O1 Nb01 O2 98.85(11)
O11 Nb01 O2 68.79(9)
O5 Nb01 O2 72.70(11)
O1 Nb01 O6 93.33(10)
O11 Nb01 O6 141.11(10)
O5 Nb01 O6 73.22(10)
O2 Nb01 O6 145.08(10)
O1 Nb01 O7 167.52(11)
O11 Nb01 O7 87.42(10)
O5 Nb01 O7 83.03(10)
O2 Nb01 O7 93.40(10)
O6 Nb01 O7 75.10(9)
O1 Nb01 O10 91.07(11)
O11 Nb01 O10 72.35(9)
O5 Nb01 O10 143.18(9)
O2 Nb01 O10 140.93(9)
O6 Nb01 O10 70.73(9)
O7 Nb01 O10 80.80(10)

loop_
_geom_bond_atom_site_label_1
_geom_bond_atom_site_label_2
_geom_bond_distance
C1 N1 1.332(5)
C1 C4 1.371(6)
C1 H8 0.87(5)
C2 N1 1.329(5)
C2 C3 1.378(5)
C2 H7 0.91(4)
C3 C5 1.395(5)
C3 H5 0.83(4)
C4 C5 1.387(5)
C4 H6 0.79(5)
C5 C6 1.494(4)
C6 C8 1.399(6)
C6 C7 1.400(6)
C7 C10 1.377(5)
C7 H4 0.95(4)
C8 C9 1.372(5)
C8 H3 0.91(4)
C9 N2 1.343(5)
C9 H2 0.95(4)
C10 N2 1.332(4)
C10 H1 0.95(4)
C11 N3 1.336(6)
C11 C14 1.369(7)
C11 H14 0.88(5)
C12 N3 1.336(6)
C12 C13 1.372(6)
C12 H15 0.94(5)
C13 C15 1.401(6)
C13 H16 1.03(5)
C14 C15 1.401(6)
C14 H13 0.85(6)
C15 C16 1.486(5)
C16 C17 1.383(6)
C16 C20 1.392(6)
C17 C18 1.375(6)
C17 H11 0.90(5)
C18 N4 1.340(7)
C18 H10 1.04(5)
C19 N4 1.339(6)
C19 C20 1.371(6)
C19 H9 0.90(5)
C20 H12 0.96(5)
C21 O3 1.217(4)
C21 O2 1.298(4)
C21 C22 1.531(5)
C22 O4 1.220(4)
C22 O5 1.297(5)
C23 O12 1.214(4)
C23 O11 1.295(4)
C23 C24 1.539(5)
C24 O13 1.231(4)
C24 O10 1.282(4)
C25 O9 1.240(4)
C25 O6 1.283(4)
C25 C26 1.553(5)
C26 O8 1.219(4)
C26 O7 1.284(4)
N1 H21 0.97(4)
N2 H22 0.95(4)
N3 H23 0.93(5)
O1 Nb01 1.730(2)
O2 Nb01 2.114(2)
O5 Nb01 2.110(2)
O6 Nb01 2.134(2)
O7 Nb01 2.188(3)
O10 Nb01 2.193(2)
O11 Nb01 2.110(2)
O1W H19 0.76(5)
O1W H20 0.96(5)
O2W H17 0.87(5)
O2W H18 0.65(5)
